data_7030046
loop_
_publ_author_name
'C\'anaves, Mar\'ia M'
'Cabra, Mar\'ia I'
'Bauz\'a, Antonio'
'Ca\~nellas, Pablo'
'S\'anchez, Kika'
'Orvay, Francisca'
'Garc\'ia-Raso, Angel'
'Fiol, Juan J.'
'Terr\'on, Angel'
'Barcel\'o-Oliver, Miquel'
'Ballester, Pablo'
'Mata, Ignasi'
'Molins, Elies'
'Hussain, Firasat'
'Frontera, Antonio'

_publ_section_title
;
 Crystal structures and DFT calculations of new
 chlorido-dimethylsulfoxide-M(III) (M = Ir, Ru, Rh) complexes with the
 N-pyrazolyl pyrimidine donor ligand: kinetic vs. thermodynamic isomers.
;
_journal_issue 17
_journal_name_full 'Dalton transactions (Cambridge, England : 2003)'
_journal_page_first 6353
_journal_page_last 6364
_journal_paper_doi 10.1039/c3dt52700j
_journal_volume 43
_journal_year 2014
_chemical_compound_source 'synthesis as described'
_chemical_formula_moiety 'C11 H18 Cl2 N4 O2 Ru1 S2'
_chemical_formula_sum 'C11 H18 Cl2 N4 O2 Ru S2'
_chemical_formula_weight 474.38
_chemical_name_systematic
;
 ?
;
_space_group_IT_number 14
_symmetry_cell_setting monoclinic
_symmetry_Int_Tables_number 14
_symmetry_space_group_name_Hall '-P 2yn'
_symmetry_space_group_name_H-M 'P 1 21/n 1'
_atom_sites_solution_hydrogens geom
_atom_sites_solution_primary direct
_atom_sites_solution_secondary difmap
_audit_conform_dict_location ftp://ftp.iucr.org/pub/cif_core.dic
_audit_conform_dict_name cif_core.dic
_audit_conform_dict_version 2.4
_audit_creation_date 2011-02-09T10:52:23-00:00
_audit_creation_method 'WinGX routine CIF_UPDATE'
_cell_angle_alpha 90
_cell_angle_beta 91.19(2)
_cell_angle_gamma 90
_cell_formula_units_Z 4
_cell_length_a 9.575(3)
_cell_length_b 18.929(5)
_cell_length_c 9.702(3)
_cell_measurement_reflns_used 25
_cell_measurement_temperature 293(2)
_cell_measurement_theta_max 18.5
_cell_measurement_theta_min 11.3
_cell_measurement_wavelength 0.71073
_cell_volume 1758.1(9)
_computing_cell_refinement 'CAD4 Express (Enraf Nonius, 1994)'
_computing_data_collection 'CAD4 Express (Enraf Nonius, 1994)'
_computing_data_reduction 'XCAD4 (Harms & Wocadlo, 1995)'
_computing_molecular_graphics 'Ortep-3 for Windows (Farrugia, 1997)'
_computing_publication_material 'WinGX publication routines (Farrugia, 1999)'
_computing_structure_refinement 'SHELXL-97 (Sheldrick, 1997)'
_diffrn_ambient_temperature 293(2)
_diffrn_detector 'scintillation LiI'
_diffrn_detector_dtime 1.195
_diffrn_measured_fraction_theta_full 0.999
_diffrn_measured_fraction_theta_max 0.999
_diffrn_measurement_device '\k-geometry diffractometer'
_diffrn_measurement_device_type 'Enraf Nonius CAD4'
_diffrn_measurement_method 'non-profiled \w scans'
_diffrn_orient_matrix_type
;
  x-axis points to radiation source
  the matrix is specified in reciprocal space
;
_diffrn_orient_matrix_UB_11 0.037532
_diffrn_orient_matrix_UB_12 -0.048904
_diffrn_orient_matrix_UB_13 -0.01096
_diffrn_orient_matrix_UB_21 0.069545
_diffrn_orient_matrix_UB_22 0.009003
_diffrn_orient_matrix_UB_23 0.076283
_diffrn_orient_matrix_UB_31 -0.068266
_diffrn_orient_matrix_UB_32 -0.017757
_diffrn_orient_matrix_UB_33 0.068407
_diffrn_radiation_monochromator graphite
_diffrn_radiation_probe x-ray
_diffrn_radiation_type MoK\a
_diffrn_radiation_wavelength 0.71073
_diffrn_reflns_av_unetI/netI 0.0471
_diffrn_reflns_limit_h_max 12
_diffrn_reflns_limit_h_min -12
_diffrn_reflns_limit_k_max 24
_diffrn_reflns_limit_k_min 0
_diffrn_reflns_limit_l_max 12
_diffrn_reflns_limit_l_min 0
_diffrn_reflns_number 4220
_diffrn_reflns_theta_full 27.97
_diffrn_reflns_theta_max 27.97
_diffrn_reflns_theta_min 2.15
_diffrn_source 'Enraf Nonius FR590'
_diffrn_standards_decay_% 0
_diffrn_standards_interval_time 60
_diffrn_standards_number 2
_exptl_absorpt_coefficient_mu 1.443
_exptl_absorpt_correction_T_max 0.7073
_exptl_absorpt_correction_T_min 0.6478
_exptl_absorpt_correction_type refdelf
_exptl_absorpt_process_details
;
        Walker, N. & Stuart, D (1983) Acta. Cryst. A39, 158-166
;
_exptl_crystal_colour orange
_exptl_crystal_density_diffrn 1.792
_exptl_crystal_density_method 'not measured'
_exptl_crystal_description prism
_exptl_crystal_F_000 952
_exptl_crystal_size_max 0.39
_exptl_crystal_size_mid 0.29
_exptl_crystal_size_min 0.24
_refine_diff_density_max 0.566
_refine_diff_density_min -0.567
_refine_diff_density_rms 0.109
_refine_ls_extinction_method none
_refine_ls_goodness_of_fit_ref 1.106
_refine_ls_hydrogen_treatment constr
_refine_ls_matrix_type full
_refine_ls_number_parameters 203
_refine_ls_number_reflns 4220
_refine_ls_number_restraints 0
_refine_ls_restrained_S_all 1.106
_refine_ls_R_factor_all 0.0711
_refine_ls_R_factor_gt 0.0424
_refine_ls_shift/su_max 0
_refine_ls_shift/su_mean 0
_refine_ls_structure_factor_coef Fsqd
_refine_ls_weighting_details 'calc w=1/[\s^2^(Fo^2^)+(0.0254P)^2^+4.3705P] where P=(Fo^2^+2Fc^2^)/3'
_refine_ls_weighting_scheme calc
_refine_ls_wR_factor_gt 0.0932
_refine_ls_wR_factor_ref 0.1008
_reflns_number_gt 3146
_reflns_number_total 4220
_reflns_threshold_expression >2sigma(I)
_cod_data_source_file c3dt52700j2.cif
_cod_data_source_block pm156
_cod_original_sg_symbol_H-M 'P 21/n'
_cod_database_code 7030046

loop_
_symmetry_equiv_pos_as_xyz
'x, y, z'
'-x+1/2, y+1/2, -z+1/2'
'-x, -y, -z'
'x-1/2, -y-1/2, z-1/2'

loop_
_atom_site_label
_atom_site_type_symbol
_atom_site_fract_x
_atom_site_fract_y
_atom_site_fract_z
_atom_site_U_iso_or_equiv
_atom_site_adp_type
_atom_site_occupancy
_atom_site_symmetry_multiplicity
_atom_site_calc_flag
_atom_site_refinement_flags
Ru1 Ru 0.76926(4) 0.134465(19) 0.25830(4) 0.03178(10) Uani 1 1 d .
Cl1 Cl 0.67677(14) 0.01588(7) 0.25688(13) 0.0470(3) Uani 1 1 d .
Cl2 Cl 0.87721(13) 0.24887(7) 0.25366(12) 0.0449(3) Uani 1 1 d .
S1 S 0.68854(13) 0.15105(7) 0.03756(12) 0.0384(3) Uani 1 1 d .
S2 S 0.57070(14) 0.17724(8) 0.34727(14) 0.0485(3) Uani 1 1 d .
O1S O 0.7839(4) 0.1276(2) -0.0726(3) 0.0623(11) Uani 1 1 d .
O2S O 0.4524(4) 0.1957(3) 0.2557(5) 0.0749(13) Uani 1 1 d .
N2 N 0.8681(4) 0.1174(2) 0.4529(4) 0.0395(9) Uani 1 1 d .
N1 N 1.0007(4) 0.0921(2) 0.4436(4) 0.0398(9) Uani 1 1 d .
N8 N 0.9709(4) 0.0924(2) 0.2067(4) 0.0363(8) Uani 1 1 d .
N6 N 1.1854(4) 0.0556(2) 0.3157(5) 0.0498(11) Uani 1 1 d .
C5 C 1.0640(6) 0.0842(3) 0.5719(5) 0.0532(14) Uani 1 1 d .
H5 H 1.1537 0.0676 0.5915 0.064 Uiso 1 1 calc R
C4 C 0.9663(7) 0.1058(3) 0.6640(5) 0.0568(15) Uani 1 1 d .
H4 H 0.9767 0.1068 0.7595 0.068 Uiso 1 1 calc R
C3 C 0.8494(6) 0.1259(3) 0.5880(5) 0.0525(14) Uani 1 1 d .
H3 H 0.7678 0.1431 0.6261 0.063 Uiso 1 1 calc R
C7 C 1.0569(5) 0.0796(2) 0.3150(5) 0.0372(10) Uani 1 1 d .
C11 C 1.2362(6) 0.0436(3) 0.1920(6) 0.0552(14) Uani 1 1 d .
H11 H 1.3272 0.027 0.1861 0.066 Uiso 1 1 calc R
C10 C 1.1619(5) 0.0545(3) 0.0737(6) 0.0503(13) Uani 1 1 d .
H10 H 1.2009 0.0455 -0.0115 0.06 Uiso 1 1 calc R
C9 C 1.0280(5) 0.0790(3) 0.0828(5) 0.0452(12) Uani 1 1 d .
H9 H 0.9753 0.0865 0.0026 0.054 Uiso 1 1 calc R
C2S C 0.5251(6) 0.1113(3) -0.0022(6) 0.0574(15) Uani 1 1 d .
H2s1 H 0.5023 0.1185 -0.098 0.086 Uiso 1 1 calc R
H2s2 H 0.4543 0.1323 0.0531 0.086 Uiso 1 1 calc R
H2s3 H 0.5303 0.0616 0.0166 0.086 Uiso 1 1 calc R
C1S C 0.6482(6) 0.2406(3) -0.0007(6) 0.0553(14) Uani 1 1 d .
H1s1 H 0.7311 0.2688 0.0094 0.083 Uiso 1 1 calc R
H1s2 H 0.5789 0.2573 0.0615 0.083 Uiso 1 1 calc R
H1s3 H 0.6128 0.2441 -0.0938 0.083 Uiso 1 1 calc R
C3S C 0.5002(6) 0.1185(3) 0.4747(6) 0.0614(16) Uani 1 1 d .
H3s1 H 0.4459 0.1451 0.5385 0.092 Uiso 1 1 calc R
H3s2 H 0.5754 0.0953 0.5235 0.092 Uiso 1 1 calc R
H3s3 H 0.4419 0.0838 0.4298 0.092 Uiso 1 1 calc R
C4S C 0.6040(8) 0.2540(3) 0.4506(7) 0.075(2) Uani 1 1 d .
H4s1 H 0.6383 0.2914 0.3935 0.112 Uiso 1 1 calc R
H4s2 H 0.6725 0.243 0.521 0.112 Uiso 1 1 calc R
H4s3 H 0.519 0.2689 0.4927 0.112 Uiso 1 1 calc R

loop_
_atom_site_aniso_label
_atom_site_aniso_U_11
_atom_site_aniso_U_22
_atom_site_aniso_U_33
_atom_site_aniso_U_23
_atom_site_aniso_U_13
_atom_site_aniso_U_12
Ru1 0.03328(18) 0.03528(19) 0.02687(17) -0.00201(16) 0.00256(12) 0.00245(16)
Cl1 0.0563(7) 0.0375(6) 0.0475(7) 0.0021(5) 0.0025(5) -0.0014(6)
Cl2 0.0483(7) 0.0452(7) 0.0410(6) -0.0041(5) -0.0031(5) -0.0093(6)
S1 0.0395(6) 0.0433(7) 0.0322(6) 0.0000(5) -0.0033(5) 0.0014(5)
S2 0.0443(7) 0.0546(8) 0.0469(7) -0.0055(6) 0.0110(6) 0.0064(6)
O1S 0.064(2) 0.094(3) 0.0288(17) -0.0027(19) 0.0033(16) 0.023(2)
O2S 0.046(2) 0.107(4) 0.071(3) 0.001(3) -0.001(2) 0.024(2)
N2 0.041(2) 0.047(2) 0.0303(19) 0.0022(17) 0.0032(16) 0.0008(18)
N1 0.045(2) 0.046(2) 0.0282(19) 0.0002(17) -0.0019(16) 0.0028(19)
N8 0.037(2) 0.042(2) 0.0309(19) -0.0017(16) 0.0069(15) 0.0030(17)
N6 0.044(2) 0.053(3) 0.053(3) 0.002(2) 0.001(2) 0.004(2)
C5 0.061(3) 0.059(3) 0.039(3) 0.013(3) -0.011(2) -0.003(3)
C4 0.073(4) 0.072(4) 0.025(2) 0.006(2) -0.006(2) -0.013(3)
C3 0.064(3) 0.065(4) 0.029(2) 0.000(2) 0.005(2) -0.003(3)
C7 0.037(2) 0.037(3) 0.037(2) 0.002(2) 0.0006(19) -0.0005(19)
C11 0.042(3) 0.058(4) 0.066(4) -0.006(3) 0.008(3) 0.006(3)
C10 0.046(3) 0.060(3) 0.045(3) -0.008(3) 0.013(2) 0.002(3)
C9 0.050(3) 0.051(3) 0.035(3) -0.008(2) 0.007(2) 0.002(2)
C2S 0.052(3) 0.060(4) 0.060(4) 0.001(3) -0.015(3) -0.012(3)
C1S 0.061(3) 0.044(3) 0.061(4) 0.009(3) -0.023(3) 0.000(3)
C3S 0.054(3) 0.070(4) 0.062(4) -0.001(3) 0.024(3) -0.001(3)
C4S 0.091(5) 0.056(4) 0.079(5) -0.017(3) 0.036(4) 0.004(3)

loop_
_atom_type_symbol
_atom_type_description
_atom_type_scat_dispersion_real
_atom_type_scat_dispersion_imag
_atom_type_scat_source
C C 0.0033 0.0016 'International Tables Vol C Tables 4.2.6.8 and 6.1.1.4'
H H 0 0 'International Tables Vol C Tables 4.2.6.8 and 6.1.1.4'
N N 0.0061 0.0033 'International Tables Vol C Tables 4.2.6.8 and 6.1.1.4'
O O 0.0106 0.006 'International Tables Vol C Tables 4.2.6.8 and 6.1.1.4'
S S 0.1246 0.1234 'International Tables Vol C Tables 4.2.6.8 and 6.1.1.4'
Cl Cl 0.1484 0.1585 'International Tables Vol C Tables 4.2.6.8 and 6.1.1.4'
Ru Ru -1.2594 0.8363 'International Tables Vol C Tables 4.2.6.8 and 6.1.1.4'

loop_
_geom_angle_atom_site_label_1
_geom_angle_atom_site_label_2
_geom_angle_atom_site_label_3
_geom_angle
N2 Ru1 N8 76.42(15)
N2 Ru1 S2 94.48(11)
N8 Ru1 S2 170.89(10)
N2 Ru1 S1 173.14(11)
N8 Ru1 S1 96.91(10)
S2 Ru1 S1 92.18(5)
N2 Ru1 Cl2 88.25(11)
N8 Ru1 Cl2 86.61(11)
S2 Ru1 Cl2 92.87(5)
S1 Ru1 Cl2 89.76(5)
N2 Ru1 Cl1 91.18(11)
N8 Ru1 Cl1 89.17(11)
S2 Ru1 Cl1 91.37(5)
S1 Ru1 Cl1 90.32(5)
Cl2 Ru1 Cl1 175.75(5)
O1S S1 C2S 105.6(3)
O1S S1 C1S 105.6(3)
C2S S1 C1S 99.9(3)
O1S S1 Ru1 115.59(16)
C2S S1 Ru1 115.2(2)
C1S S1 Ru1 113.29(19)
O2S S2 C4S 105.7(3)
O2S S2 C3S 105.5(3)
C4S S2 C3S 100.4(3)
O2S S2 Ru1 120.03(19)
C4S S2 Ru1 111.4(2)
C3S S2 Ru1 111.8(2)
C3 N2 N1 104.6(4)
C3 N2 Ru1 142.1(4)
N1 N2 Ru1 113.2(3)
N2 N1 C5 111.8(4)
N2 N1 C7 119.9(4)
C5 N1 C7 128.3(5)
C7 N8 C9 114.1(4)
C7 N8 Ru1 115.0(3)
C9 N8 Ru1 130.9(3)
C7 N6 C11 114.6(5)
C4 C5 N1 105.2(5)
C5 C4 C3 106.9(5)
N2 C3 C4 111.5(5)
N6 C7 N8 128.8(4)
N6 C7 N1 115.8(4)
N8 C7 N1 115.4(4)
N6 C11 C10 123.2(5)
C11 C10 C9 118.2(5)
N8 C9 C10 121.1(5)

loop_
_geom_bond_atom_site_label_1
_geom_bond_atom_site_label_2
_geom_bond_distance
Ru1 N2 2.119(4)
Ru1 N8 2.157(4)
Ru1 S2 2.2546(14)
Ru1 S1 2.2833(13)
Ru1 Cl2 2.4004(14)
Ru1 Cl1 2.4130(14)
S1 O1S 1.488(4)
S1 C2S 1.772(5)
S1 C1S 1.776(5)
S2 O2S 1.468(4)
S2 C4S 1.791(6)
S2 C3S 1.804(6)
N2 C3 1.336(6)
N2 N1 1.362(5)
N1 C5 1.381(6)
N1 C7 1.390(6)
N8 C7 1.343(6)
N8 C9 1.356(6)
N6 C7 1.312(6)
N6 C11 1.324(7)
C5 C4 1.370(8)
C4 C3 1.381(8)
C11 C10 1.353(8)
C10 C9 1.368(7)

loop_
_geom_torsion_atom_site_label_1
_geom_torsion_atom_site_label_2
_geom_torsion_atom_site_label_3
_geom_torsion_atom_site_label_4
_geom_torsion
N2 Ru1 S1 O1S 16.1(10)
N8 Ru1 S1 O1S 2.6(2)
S2 Ru1 S1 O1S -178.0(2)
Cl2 Ru1 S1 O1S 89.2(2)
Cl1 Ru1 S1 O1S -86.6(2)
N2 Ru1 S1 C2S 139.8(10)
N8 Ru1 S1 C2S 126.3(3)
S2 Ru1 S1 C2S -54.3(2)
Cl2 Ru1 S1 C2S -147.1(2)
Cl1 Ru1 S1 C2S 37.1(2)
N2 Ru1 S1 C1S -106.0(10)
N8 Ru1 S1 C1S -119.4(2)
S2 Ru1 S1 C1S 60.0(2)
Cl2 Ru1 S1 C1S -32.9(2)
Cl1 Ru1 S1 C1S 151.4(2)
N2 Ru1 S2 O2S -176.5(3)
N8 Ru1 S2 O2S -178.5(7)
S1 Ru1 S2 O2S 5.1(3)
Cl2 Ru1 S2 O2S 95.0(3)
Cl1 Ru1 S2 O2S -85.2(3)
N2 Ru1 S2 C4S 59.2(3)
N8 Ru1 S2 C4S 57.2(8)
S1 Ru1 S2 C4S -119.1(3)
Cl2 Ru1 S2 C4S -29.2(3)
Cl1 Ru1 S2 C4S 150.5(3)
N2 Ru1 S2 C3S -52.2(3)
N8 Ru1 S2 C3S -54.2(8)
S1 Ru1 S2 C3S 129.4(2)
Cl2 Ru1 S2 C3S -140.7(2)
Cl1 Ru1 S2 C3S 39.1(2)
N8 Ru1 N2 C3 177.0(6)
S2 Ru1 N2 C3 -2.7(6)
S1 Ru1 N2 C3 163.3(7)
Cl2 Ru1 N2 C3 90.1(6)
Cl1 Ru1 N2 C3 -94.1(6)
N8 Ru1 N2 N1 1.6(3)
S2 Ru1 N2 N1 -178.1(3)
S1 Ru1 N2 N1 -12.1(12)
Cl2 Ru1 N2 N1 -85.3(3)
Cl1 Ru1 N2 N1 90.4(3)
C3 N2 N1 C5 0.6(6)
Ru1 N2 N1 C5 177.7(3)
C3 N2 N1 C7 -177.7(4)
Ru1 N2 N1 C7 -0.6(5)
N2 Ru1 N8 C7 -2.5(3)
S2 Ru1 N8 C7 -0.4(10)
S1 Ru1 N8 C7 175.9(3)
Cl2 Ru1 N8 C7 86.5(3)
Cl1 Ru1 N8 C7 -93.9(3)
N2 Ru1 N8 C9 -179.7(5)
S2 Ru1 N8 C9 -177.7(5)
S1 Ru1 N8 C9 -1.4(4)
Cl2 Ru1 N8 C9 -90.7(4)
Cl1 Ru1 N8 C9 88.8(4)
N2 N1 C5 C4 -0.3(6)
C7 N1 C5 C4 177.8(5)
N1 C5 C4 C3 -0.1(6)
N1 N2 C3 C4 -0.7(6)
Ru1 N2 C3 C4 -176.3(4)
C5 C4 C3 N2 0.5(7)
C11 N6 C7 N8 1.1(8)
C11 N6 C7 N1 179.6(5)
C9 N8 C7 N6 -0.8(8)
Ru1 N8 C7 N6 -178.5(4)
C9 N8 C7 N1 -179.3(4)
Ru1 N8 C7 N1 3.0(5)
N2 N1 C7 N6 179.7(4)
C5 N1 C7 N6 1.7(8)
N2 N1 C7 N8 -1.6(6)
C5 N1 C7 N8 -179.6(5)
C7 N6 C11 C10 -0.6(8)
N6 C11 C10 C9 0.0(9)
C7 N8 C9 C10 0.1(7)
Ru1 N8 C9 C10 177.3(4)
C11 C10 C9 N8 0.3(8)
